data_7225915
loop_
_publ_author_name
'Xue, Shuwen'
'Liu, Jiaming'
'Qing, Xushun'
'Wang, Cunde'

_publ_section_title
;
 Br\"onsted acid-mediated Annulations of
 1-Cyanocyclopropane-1-carboxylates with Arylhydrazines: Efficient
 Strategy for Synthesis of 1,3,5-Trisubstituted Pyrazoles
;
_journal_name_full 'RSC Adv.'
_journal_paper_doi 10.1039/C6RA14557D
_journal_year 2016
_chemical_formula_moiety 'C22 H17 Cl N2 O'
_chemical_formula_sum 'C22 H17 Cl N2 O'
_chemical_formula_weight 360.83
_chemical_name_systematic
; 
 ? 
;
_space_group_IT_number 2
_symmetry_cell_setting triclinic
_symmetry_space_group_name_Hall '-P 1'
_symmetry_space_group_name_H-M 'P -1'
_atom_sites_solution_hydrogens geom
_atom_sites_solution_primary direct
_atom_sites_solution_secondary difmap
_audit_creation_method SHELXL-97
_audit_update_record
;
2016-03-12 deposited with the CCDC.
2016-07-12 downloaded from the CCDC.
;
_cell_angle_alpha 100.826(8)
_cell_angle_beta 99.318(8)
_cell_angle_gamma 90.148(8)
_cell_formula_units_Z 4
_cell_length_a 9.490(3)
_cell_length_b 12.047(4)
_cell_length_c 16.469(5)
_cell_measurement_reflns_used 6126
_cell_measurement_temperature 296
_cell_measurement_theta_max 21.67
_cell_measurement_theta_min 2.18
_cell_volume 1823.9(10)
_computing_cell_refinement 'Bruker SMART'
_computing_data_collection 'Bruker SMART'
_computing_data_reduction 'Bruker SAINT'
_computing_molecular_graphics 'Bruker SHELXTL'
_computing_publication_material 'Bruker SHELXTL'
_computing_structure_refinement 'Bruker SHELXTL'
_computing_structure_solution 'Bruker SHELXTL'
_diffrn_ambient_temperature 296
_diffrn_measured_fraction_theta_full 0.893
_diffrn_measured_fraction_theta_max 0.893
_diffrn_measurement_device_type 'CCD area detector'
_diffrn_measurement_method 'phi and omega scans'
_diffrn_radiation_monochromator graphite
_diffrn_radiation_source 'sealed tube'
_diffrn_radiation_type MoK\a
_diffrn_radiation_wavelength 0.71073
_diffrn_reflns_av_R_equivalents 0.0670
_diffrn_reflns_av_sigmaI/netI 0.1266
_diffrn_reflns_limit_h_max 11
_diffrn_reflns_limit_h_min -11
_diffrn_reflns_limit_k_max 14
_diffrn_reflns_limit_k_min -14
_diffrn_reflns_limit_l_max 17
_diffrn_reflns_limit_l_min -19
_diffrn_reflns_number 15240
_diffrn_reflns_theta_full 25.00
_diffrn_reflns_theta_max 25.00
_diffrn_reflns_theta_min 1.28
_exptl_absorpt_coefficient_mu 0.222
_exptl_crystal_colour white
_exptl_crystal_density_diffrn 1.314
_exptl_crystal_density_method 'not measured'
_exptl_crystal_description block
_exptl_crystal_F_000 752
_exptl_crystal_size_max 0.35
_exptl_crystal_size_mid 0.33
_exptl_crystal_size_min 0.3
_refine_diff_density_max 0.602
_refine_diff_density_min -0.295
_refine_diff_density_rms 0.084
_refine_ls_extinction_method none
_refine_ls_goodness_of_fit_ref 1.048
_refine_ls_hydrogen_treatment mixed
_refine_ls_matrix_type full
_refine_ls_number_parameters 471
_refine_ls_number_reflns 5747
_refine_ls_number_restraints 0
_refine_ls_restrained_S_all 1.048
_refine_ls_R_factor_all 0.1998
_refine_ls_R_factor_gt 0.1081
_refine_ls_shift/su_max 0.035
_refine_ls_shift/su_mean 0.002
_refine_ls_structure_factor_coef Fsqd
_refine_ls_weighting_details 'calc w=1/[\s^2^(Fo^2^)+(0.1196P)^2^+6.5725P] where P=(Fo^2^+2Fc^2^)/3'
_refine_ls_weighting_scheme calc
_refine_ls_wR_factor_gt 0.2915
_refine_ls_wR_factor_ref 0.3159
_reflns_number_gt 2960
_reflns_number_total 6439
_reflns_threshold_expression >2sigma(I)
_cod_data_source_file c6ra14557d2.cif
_cod_data_source_block 004
_cod_depositor_comments
;
The following automatic conversions were performed:

'_symmetry_cell_setting' value 'Triclinic' changed to 'triclinic'
according to
/usr/data/users/saulius/crontab/automatic-downloads/rss-feeds/RSC/lib/dictionaries/cif_core.dic
dictionary named 'cif_core.dic' version 2.4.2 from 2011-04-26.

Automatic conversion script
Id: cif_fix_values 4268 2015-11-12 08:31:59Z antanas 
;
_cod_original_sg_symbol_H-M 'P-1   '
_cod_original_formula_sum 'C22 H17 Cl N2 O '
_cod_database_code 7225915

loop_
_symmetry_equiv_pos_as_xyz
'x, y, z'
'-x, -y, -z'

loop_
_atom_site_label
_atom_site_type_symbol
_atom_site_fract_x
_atom_site_fract_y
_atom_site_fract_z
_atom_site_U_iso_or_equiv
_atom_site_adp_type
_atom_site_occupancy
_atom_site_symmetry_multiplicity
_atom_site_calc_flag
_atom_site_refinement_flags
Cl1 Cl -0.0923(2) 0.45107(16) 0.06840(11) 0.0782(6) Uani 1 1 d .
Cl2 Cl 0.4288(2) -0.04328(18) 0.08991(11) 0.0863(6) Uani 1 1 d .
O2 O 0.3352(4) 0.5419(4) 0.5969(3) 0.0631(13) Uani 1 1 d .
O1 O 0.1937(4) 1.0244(4) 0.6057(3) 0.0652(13) Uani 1 1 d .
C23 C 0.3344(6) 0.1455(5) 0.3539(3) 0.0417(15) Uani 1 1 d .
N4 N 0.2172(5) 0.1071(4) 0.2993(3) 0.0466(13) Uani 1 1 d .
N2 N 0.1862(5) 0.6072(4) 0.2994(3) 0.0475(13) Uani 1 1 d .
N1 N 0.1305(5) 0.5102(4) 0.2471(3) 0.0474(13) Uani 1 1 d .
C32 C 0.3368(6) 0.2487(5) 0.4171(3) 0.0461(16) Uani 1 1 d .
N3 N 0.2571(5) 0.0088(4) 0.2522(3) 0.0423(12) Uani 1 1 d .
C10 C 0.1108(6) 0.7433(5) 0.4136(3) 0.0432(15) Uani 1 1 d .
C13 C 0.1586(6) 0.9313(5) 0.5440(4) 0.0489(16) Uani 1 1 d .
C1 C 0.0878(6) 0.6406(5) 0.3480(3) 0.0456(16) Uani 1 1 d .
C35 C 0.3428(6) 0.4450(5) 0.5390(3) 0.0480(16) Uani 1 1 d .
C34 C 0.2331(6) 0.4244(5) 0.4721(4) 0.0472(16) Uani 1 1 d .
H34 H 0.1603 0.4778 0.4670 0.057 Uiso 1 1 calc R
C36 C 0.4531(6) 0.3705(5) 0.5454(4) 0.0502(17) Uani 1 1 d .
H36 H 0.5308 0.3845 0.5907 0.060 Uiso 1 1 calc R
C26 C 0.1492(6) -0.0575(5) 0.1904(3) 0.0463(16) Uani 1 1 d .
C37 C 0.4452(7) 0.2750(5) 0.4832(4) 0.0588(19) Uani 1 1 d .
H37 H 0.5211 0.2239 0.4869 0.071 Uiso 1 1 calc R
C25 C 0.3962(6) -0.0130(5) 0.2770(4) 0.0475(16) Uani 1 1 d .
C33 C 0.2276(6) 0.3260(5) 0.4118(4) 0.0481(16) Uani 1 1 d .
H33 H 0.1495 0.3113 0.3668 0.058 Uiso 1 1 calc R
C3 C -0.0007(6) 0.4812(5) 0.2623(4) 0.0473(16) Uani 1 1 d .
C15 C 0.0296(7) 0.7614(5) 0.4757(4) 0.0569(18) Uani 1 1 d .
H15 H -0.0440 0.7072 0.4745 0.068 Uiso 1 1 calc R
C17 C -0.0866(6) 0.3806(5) 0.2173(4) 0.0486(17) Uani 1 1 d .
C4 C 0.2179(6) 0.4489(5) 0.1937(4) 0.0511(17) Uani 1 1 d .
C18 C -0.1349(6) 0.3566(5) 0.1294(4) 0.061(2) Uani 1 1 d .
C14 C 0.0488(7) 0.8536(5) 0.5398(4) 0.0599(19) Uani 1 1 d .
H14 H -0.0123 0.8640 0.5808 0.072 Uiso 1 1 calc R
C39 C 0.4740(6) -0.1104(5) 0.2403(4) 0.0457(16) Uani 1 1 d .
C9 C 0.2291(7) 0.3333(6) 0.1879(4) 0.0594(19) Uani 1 1 d .
H9 H 0.1726 0.2940 0.2167 0.071 Uiso 1 1 calc R
C24 C 0.4473(6) 0.0731(5) 0.3415(3) 0.0475(16) Uani 1 1 d .
H24 H 0.5416 0.0822 0.3723 0.057 Uiso 1 1 calc R
C2 C -0.0301(6) 0.5639(5) 0.3249(4) 0.0502(17) Uani 1 1 d .
H2 H -0.1150 0.5690 0.3489 0.060 Uiso 1 1 calc R
C12 C 0.2416(6) 0.9154(5) 0.4812(4) 0.0528(17) Uani 1 1 d .
H12 H 0.3155 0.9693 0.4824 0.063 Uiso 1 1 calc R
C31 C 0.1432(6) -0.1738(5) 0.1847(4) 0.0525(17) Uani 1 1 d .
H31 H 0.2075 -0.2096 0.2213 0.063 Uiso 1 1 calc R
C11 C 0.2186(6) 0.8228(5) 0.4174(4) 0.0508(17) Uani 1 1 d .
H11 H 0.2773 0.8131 0.3752 0.061 Uiso 1 1 calc R
C27 C 0.0528(7) -0.0043(6) 0.1406(4) 0.064(2) Uani 1 1 d .
H27 H 0.0570 0.0756 0.1464 0.076 Uiso 1 1 calc R
C16 C 0.1060(7) 1.0455(6) 0.6708(4) 0.069(2) Uani 1 1 d .
H16A H 0.0050 1.0403 0.6452 0.103 Uiso 1 1 calc R
H16B H 0.1291 1.1214 0.7045 0.103 Uiso 1 1 calc R
H16C H 0.1245 0.9892 0.7068 0.103 Uiso 1 1 calc R
C22 C -0.1355(7) 0.3065(6) 0.2623(5) 0.064(2) Uani 1 1 d .
H22 H -0.1099 0.3204 0.3216 0.077 Uiso 1 1 calc R
C29 C -0.0532(7) -0.1871(7) 0.0728(4) 0.075(2) Uani 1 1 d .
H29 H -0.1213 -0.2322 0.0308 0.090 Uiso 1 1 calc R
C30 C 0.0400(7) -0.2363(6) 0.1234(4) 0.066(2) Uani 1 1 d .
H30 H 0.0359 -0.3163 0.1175 0.079 Uiso 1 1 calc R
C38 C 0.4494(7) 0.5701(6) 0.6657(4) 0.070(2) Uani 1 1 d .
H38A H 0.4523 0.5134 0.7014 0.105 Uiso 1 1 calc R
H38B H 0.4344 0.6447 0.6984 0.105 Uiso 1 1 calc R
H38C H 0.5400 0.5718 0.6446 0.105 Uiso 1 1 calc R
C19 C -0.2121(7) 0.2593(6) 0.0892(5) 0.068(2) Uani 1 1 d .
H19 H -0.2345 0.2424 0.0298 0.082 Uiso 1 1 calc R
C28 C -0.0510(8) -0.0691(6) 0.0815(4) 0.071(2) Uani 1 1 d .
H28 H -0.1200 -0.0337 0.0472 0.085 Uiso 1 1 calc R
C40 C 0.4961(7) -0.1316(6) 0.1583(4) 0.064(2) Uani 1 1 d .
C8 C 0.3216(7) 0.2752(7) 0.1407(4) 0.077(2) Uani 1 1 d .
H8 H 0.3271 0.1954 0.1345 0.093 Uiso 1 1 calc R
C5 C 0.3026(7) 0.5073(6) 0.1531(4) 0.066(2) Uani 1 1 d .
H5 H 0.2981 0.5872 0.1594 0.080 Uiso 1 1 calc R
C44 C 0.5376(6) -0.1809(6) 0.2929(4) 0.0615(19) Uani 1 1 d .
H44 H 0.5241 -0.1674 0.3498 0.074 Uiso 1 1 calc R
C41 C 0.5779(9) -0.2223(7) 0.1293(5) 0.090(3) Uani 1 1 d .
H41 H 0.5904 -0.2380 0.0723 0.108 Uiso 1 1 calc R
C20 C -0.2562(7) 0.1873(6) 0.1358(5) 0.079(2) Uani 1 1 d .
H20 H -0.3106 0.1205 0.1086 0.095 Uiso 1 1 calc R
C21 C -0.2222(7) 0.2111(6) 0.2217(6) 0.081(2) Uani 1 1 d .
H21 H -0.2575 0.1628 0.2538 0.097 Uiso 1 1 calc R
C6 C 0.3925(7) 0.4500(7) 0.1040(5) 0.086(3) Uani 1 1 d .
H6 H 0.4438 0.4884 0.0720 0.104 Uiso 1 1 calc R
C7 C 0.4072(7) 0.3361(8) 0.1019(4) 0.086(3) Uani 1 1 d .
H7 H 0.4776 0.2978 0.0733 0.103 Uiso 1 1 calc R
C43 C 0.6199(7) -0.2702(6) 0.2642(5) 0.075(2) Uani 1 1 d .
H43 H 0.6615 -0.3176 0.3009 0.090 Uiso 1 1 calc R
C42 C 0.6403(9) -0.2890(7) 0.1837(6) 0.095(3) Uani 1 1 d .
H42 H 0.6985 -0.3489 0.1642 0.114 Uiso 1 1 calc R

loop_
_atom_site_aniso_label
_atom_site_aniso_U_11
_atom_site_aniso_U_22
_atom_site_aniso_U_33
_atom_site_aniso_U_23
_atom_site_aniso_U_13
_atom_site_aniso_U_12
Cl1 0.0899(13) 0.0795(13) 0.0612(11) 0.0135(9) 0.0009(10) -0.0070(11)
Cl2 0.1056(14) 0.0999(15) 0.0572(10) 0.0174(10) 0.0225(10) -0.0091(12)
O2 0.055(2) 0.061(3) 0.065(3) -0.004(2) 0.003(2) -0.001(2)
O1 0.052(2) 0.072(3) 0.064(3) -0.006(2) 0.008(2) -0.008(2)
C23 0.039(3) 0.037(3) 0.047(3) 0.007(3) 0.003(3) -0.003(3)
N4 0.040(3) 0.041(3) 0.056(3) 0.007(2) 0.002(2) -0.004(2)
N2 0.049(3) 0.045(3) 0.051(3) 0.010(2) 0.014(2) 0.004(2)
N1 0.037(2) 0.050(3) 0.053(3) 0.002(2) 0.009(2) 0.005(2)
C32 0.042(3) 0.049(4) 0.045(3) 0.012(3) 0.000(3) -0.006(3)
N3 0.037(2) 0.038(3) 0.049(3) 0.002(2) 0.004(2) 0.000(2)
C10 0.038(3) 0.040(3) 0.055(3) 0.016(3) 0.009(3) 0.009(3)
C13 0.044(3) 0.050(4) 0.050(4) 0.008(3) 0.004(3) 0.011(3)
C1 0.043(3) 0.046(4) 0.051(3) 0.016(3) 0.011(3) 0.011(3)
C35 0.055(3) 0.050(4) 0.039(3) 0.003(3) 0.012(3) -0.014(3)
C34 0.035(3) 0.046(4) 0.062(4) 0.016(3) 0.006(3) 0.007(3)
C36 0.041(3) 0.052(4) 0.048(4) -0.005(3) -0.004(3) 0.004(3)
C26 0.035(3) 0.048(4) 0.050(4) -0.002(3) 0.004(3) 0.004(3)
C37 0.053(4) 0.058(4) 0.061(4) 0.007(3) 0.001(3) 0.015(3)
C25 0.040(3) 0.052(4) 0.050(3) 0.009(3) 0.005(3) 0.006(3)
C33 0.038(3) 0.056(4) 0.051(4) 0.010(3) 0.009(3) 0.012(3)
C3 0.039(3) 0.050(4) 0.056(4) 0.018(3) 0.010(3) 0.010(3)
C15 0.060(4) 0.046(4) 0.071(4) 0.012(3) 0.029(3) 0.000(3)
C17 0.032(3) 0.048(4) 0.064(4) 0.006(3) 0.006(3) 0.005(3)
C4 0.041(3) 0.059(4) 0.054(4) 0.010(3) 0.009(3) 0.010(3)
C18 0.039(3) 0.049(4) 0.089(5) -0.001(3) 0.009(3) 0.001(3)
C14 0.061(4) 0.053(4) 0.070(4) 0.001(3) 0.034(3) 0.008(3)
C39 0.031(3) 0.049(4) 0.056(4) 0.000(3) 0.013(3) -0.001(3)
C9 0.050(4) 0.058(4) 0.065(4) 0.004(3) 0.005(3) 0.012(3)
C24 0.047(3) 0.042(3) 0.049(4) 0.001(3) 0.005(3) -0.007(3)
C2 0.040(3) 0.047(4) 0.064(4) 0.008(3) 0.015(3) 0.002(3)
C12 0.045(3) 0.051(4) 0.059(4) 0.002(3) 0.006(3) -0.019(3)
C31 0.053(4) 0.045(4) 0.056(4) 0.004(3) 0.005(3) 0.007(3)
C11 0.033(3) 0.068(4) 0.053(4) 0.013(3) 0.011(3) 0.013(3)
C27 0.053(4) 0.058(4) 0.074(4) 0.011(3) -0.006(4) 0.013(3)
C16 0.075(4) 0.058(4) 0.074(4) 0.001(3) 0.026(4) 0.024(4)
C22 0.047(4) 0.062(4) 0.086(5) 0.021(4) 0.008(3) 0.009(3)
C29 0.048(4) 0.087(6) 0.074(5) -0.007(4) -0.010(4) -0.013(4)
C30 0.060(4) 0.053(4) 0.073(5) -0.010(4) 0.002(4) -0.012(4)
C38 0.068(4) 0.065(5) 0.067(4) -0.008(4) 0.006(4) -0.018(4)
C19 0.049(4) 0.061(5) 0.089(5) 0.008(4) 0.000(4) 0.000(4)
C28 0.066(4) 0.080(5) 0.059(4) 0.012(4) -0.013(4) -0.002(4)
C40 0.061(4) 0.067(4) 0.064(4) 0.004(3) 0.023(3) -0.010(4)
C8 0.067(4) 0.077(5) 0.075(5) -0.006(4) 0.000(4) 0.040(4)
C5 0.062(4) 0.064(5) 0.074(4) 0.012(4) 0.018(4) 0.003(4)
C44 0.050(3) 0.068(4) 0.075(4) 0.022(3) 0.027(3) 0.011(3)
C41 0.095(5) 0.090(6) 0.080(5) -0.018(4) 0.040(4) -0.011(5)
C20 0.050(4) 0.054(5) 0.123(6) -0.002(4) 0.005(4) -0.005(4)
C21 0.058(4) 0.056(4) 0.141(7) 0.033(4) 0.035(4) 0.014(4)
C6 0.064(4) 0.110(6) 0.088(5) -0.002(5) 0.046(4) 0.000(5)
C7 0.046(4) 0.139(7) 0.062(5) -0.011(5) 0.009(3) 0.041(5)
C43 0.057(4) 0.060(5) 0.116(6) 0.023(4) 0.032(4) 0.021(4)
C42 0.080(5) 0.062(5) 0.141(8) -0.010(5) 0.042(5) 0.020(4)

loop_
_atom_type_symbol
_atom_type_description
_atom_type_scat_dispersion_real
_atom_type_scat_dispersion_imag
_atom_type_scat_source
C C 0.0033 0.0016 'International Tables Vol C Tables 4.2.6.8 and 6.1.1.4'
H H 0.0000 0.0000 'International Tables Vol C Tables 4.2.6.8 and 6.1.1.4'
N N 0.0061 0.0033 'International Tables Vol C Tables 4.2.6.8 and 6.1.1.4'
O O 0.0106 0.0060 'International Tables Vol C Tables 4.2.6.8 and 6.1.1.4'
Cl Cl 0.1484 0.1585 'International Tables Vol C Tables 4.2.6.8 and 6.1.1.4'

loop_
_geom_angle_atom_site_label_1
_geom_angle_atom_site_label_2
_geom_angle_atom_site_label_3
_geom_angle
C35 O2 C38 118.5(5)
C13 O1 C16 117.3(5)
N4 C23 C24 110.4(5)
N4 C23 C32 122.3(5)
C24 C23 C32 127.3(5)
C23 N4 N3 104.8(4)
C1 N2 N1 105.5(4)
N2 N1 C3 111.8(4)
N2 N1 C4 118.2(4)
C3 N1 C4 129.5(5)
C37 C32 C33 116.7(5)
C37 C32 C23 122.0(5)
C33 C32 C23 121.3(5)
C25 N3 N4 111.7(4)
C25 N3 C26 130.0(5)
N4 N3 C26 118.2(4)
C15 C10 C11 117.2(5)
C15 C10 C1 120.8(5)
C11 C10 C1 122.0(5)
O1 C13 C12 115.9(5)
O1 C13 C14 125.4(5)
C12 C13 C14 118.7(5)
N2 C1 C2 109.3(5)
N2 C1 C10 121.5(5)
C2 C1 C10 129.2(5)
C34 C35 O2 116.1(5)
C34 C35 C36 120.4(5)
O2 C35 C36 123.5(5)
C35 C34 C33 120.6(5)
C37 C36 C35 117.2(5)
C27 C26 C31 121.6(5)
C27 C26 N3 119.4(5)
C31 C26 N3 118.9(5)
C32 C37 C36 124.8(6)
N3 C25 C24 106.0(5)
N3 C25 C39 126.2(5)
C24 C25 C39 127.8(5)
C34 C33 C32 120.2(5)
C2 C3 N1 105.7(5)
C2 C3 C17 129.6(5)
N1 C3 C17 124.7(5)
C10 C15 C14 123.4(6)
C22 C17 C18 115.9(6)
C22 C17 C3 119.4(6)
C18 C17 C3 124.6(6)
C9 C4 C5 120.1(6)
C9 C4 N1 120.3(6)
C5 C4 N1 119.3(6)
C19 C18 C17 122.7(7)
C19 C18 Cl1 117.8(6)
C17 C18 Cl1 119.5(5)
C15 C14 C13 119.0(6)
C40 C39 C44 117.9(6)
C40 C39 C25 123.8(6)
C44 C39 C25 118.2(5)
C8 C9 C4 120.2(7)
C25 C24 C23 107.1(5)
C3 C2 C1 107.6(5)
C11 C12 C13 120.9(5)
C26 C31 C30 117.8(6)
C12 C11 C10 120.9(5)
C26 C27 C28 118.9(6)
C17 C22 C21 121.1(7)
C30 C29 C28 120.1(6)
C29 C30 C31 121.8(7)
C20 C19 C18 119.2(7)
C27 C28 C29 119.5(6)
C39 C40 C41 120.3(7)
C39 C40 Cl2 120.9(5)
C41 C40 Cl2 118.8(6)
C9 C8 C7 118.5(7)
C6 C5 C4 120.2(7)
C43 C44 C39 121.6(6)
C42 C41 C40 119.9(7)
C19 C20 C21 120.3(7)
C20 C21 C22 120.3(7)
C5 C6 C7 118.8(7)
C6 C7 C8 121.8(7)
C42 C43 C44 119.4(7)
C43 C42 C41 120.8(7)

loop_
_geom_bond_atom_site_label_1
_geom_bond_atom_site_label_2
_geom_bond_distance
Cl1 C18 1.740(7)
Cl2 C40 1.740(7)
O2 C35 1.372(7)
O2 C38 1.425(7)
O1 C13 1.365(7)
O1 C16 1.447(8)
C23 N4 1.334(6)
C23 C24 1.399(8)
C23 C32 1.461(8)
N4 N3 1.378(6)
N2 C1 1.340(7)
N2 N1 1.363(6)
N1 C3 1.366(7)
N1 C4 1.415(7)
C32 C37 1.360(8)
C32 C33 1.399(8)
N3 C25 1.359(7)
N3 C26 1.440(7)
C10 C15 1.363(8)
C10 C11 1.386(8)
C10 C1 1.473(8)
C13 C12 1.384(8)
C13 C14 1.383(8)
C1 C2 1.406(8)
C35 C34 1.372(8)
C35 C36 1.384(8)
C34 C33 1.392(8)
C36 C37 1.383(8)
C26 C27 1.371(8)
C26 C31 1.386(8)
C25 C24 1.363(7)
C25 C39 1.473(8)
C3 C2 1.357(8)
C3 C17 1.464(8)
C15 C14 1.371(8)
C17 C22 1.386(9)
C17 C18 1.419(9)
C4 C9 1.383(9)
C4 C5 1.392(9)
C18 C19 1.378(9)
C39 C40 1.377(8)
C39 C44 1.396(9)
C9 C8 1.373(9)
C12 C11 1.371(8)
C31 C30 1.391(8)
C27 C28 1.388(9)
C22 C21 1.404(9)
C29 C30 1.334(10)
C29 C28 1.402(10)
C19 C20 1.366(10)
C40 C41 1.397(10)
C8 C7 1.396(11)
C5 C6 1.369(9)
C44 C43 1.387(9)
C41 C42 1.378(12)
C20 C21 1.374(11)
C6 C7 1.374(11)
C43 C42 1.348(11)
